data_4104227
loop_
_publ_author_name
'Marc-Etienne Moret'
'Peter Chen'

_publ_contact_author_email schweizer@org.chem.ethz.ch
_publ_contact_author_name 'B. Schweizer'
_publ_section_title
;
 Interaction of Organoplatinum(II) Complexes with Monovalent Coinage Metal
 Triflates
;
_journal_name_full 'Journal of the American Chemical Society'
_journal_page_first 5675
_journal_page_last 5690
_journal_paper_doi 10.1021/ja900449y
_journal_volume 131
_journal_year 2009
_chemical_compound_source 'LOC ETH Zurich'
_chemical_formula_moiety 'C21 H23 Cl6 F3 N2 O3 Pt S '
_chemical_formula_sum 'C21 H23 Cl6 F3 N2 O3 Pt S'
_chemical_formula_weight 848.292
_chemical_name_systematic
;
 ?
;
_space_group_IT_number 57
_symmetry_cell_setting orthorhombic
_symmetry_space_group_name_Hall '-P 2c 2b'
_symmetry_space_group_name_H-M 'P b c m'
_atom_sites_solution_primary direct
_atom_sites_solution_secondary difmap
_audit_creation_method maXus
_cell_angle_alpha 90.00
_cell_angle_beta 90.00
_cell_angle_gamma 90.00
_cell_formula_units_Z 4
_cell_length_a 10.1359(2)
_cell_length_b 14.4793(2)
_cell_length_c 19.7264(3)
_cell_measurement_reflns_used 27254
_cell_measurement_temperature 173
_cell_measurement_theta_max 27.485
_cell_measurement_theta_min 2.753
_cell_volume 2895.06(8)
_computing_cell_refinement 'HKL Scalepack (Otwinowski & Minor 1997)'
_computing_data_collection KappaCCD
_computing_data_reduction 'Denzo and Scalepak (Otwinowski & Minor, 1997)'
_computing_structure_refinement 'SHELXL-97 (Sheldrick, 1997)'
_computing_structure_solution 'SIR97(Altomare et al., J. Appl. Cryst.,1999)'
_diffrn_measured_fraction_theta_full 0.998
_diffrn_measured_fraction_theta_max 0.998
_diffrn_measurement_device KappaCCD
_diffrn_measurement_method CCD
_diffrn_orient_matrix_type X=UH
_diffrn_orient_matrix_UB_11 -0.01343
_diffrn_orient_matrix_UB_12 0.08761
_diffrn_orient_matrix_UB_13 -0.04332
_diffrn_orient_matrix_UB_21 0.04589
_diffrn_orient_matrix_UB_22 0.02836
_diffrn_orient_matrix_UB_23 0.04313
_diffrn_orient_matrix_UB_31 0.03725
_diffrn_orient_matrix_UB_32 -0.01048
_diffrn_orient_matrix_UB_33 -0.03275
_diffrn_radiation_source 'fine-focus sealed tube'
_diffrn_radiation_type ' MoK\a'
_diffrn_radiation_wavelength_id all
_diffrn_reflns_av_R_equivalents 0.081
_diffrn_reflns_limit_h_max 13
_diffrn_reflns_limit_h_min -13
_diffrn_reflns_limit_k_max 18
_diffrn_reflns_limit_k_min -15
_diffrn_reflns_limit_l_max 25
_diffrn_reflns_limit_l_min -25
_diffrn_reflns_number 28533
_diffrn_reflns_theta_full 27.46
_diffrn_reflns_theta_max 27.46
_diffrn_reflns_theta_min 2.81
_exptl_absorpt_coefficient_mu 5.520
_exptl_absorpt_correction_T_max 0.57833
_exptl_absorpt_correction_T_min 0.24350
_exptl_absorpt_correction_type numerical
_exptl_crystal_colour brown
_exptl_crystal_density_diffrn 1.946
_exptl_crystal_density_method 'not measured'
_exptl_crystal_description Cube
_exptl_crystal_F_000 1640.0
_exptl_crystal_size_max .37
_exptl_crystal_size_mid .16
_exptl_crystal_size_min .13
_refine_diff_density_max 2.566
_refine_diff_density_min -1.778
_refine_diff_density_rms 0.179
_refine_ls_extinction_method none
_refine_ls_goodness_of_fit_ref 1.243
_refine_ls_hydrogen_treatment constr
_refine_ls_matrix_type full
_refine_ls_number_parameters 179
_refine_ls_number_reflns 3411
_refine_ls_number_restraints 0
_refine_ls_restrained_S_all 1.243
_refine_ls_R_factor_all 0.0511
_refine_ls_R_factor_gt 0.0456
_refine_ls_shift/su_max 0.003
_refine_ls_shift/su_mean 0.000
_refine_ls_structure_factor_coef Fsqd
_refine_ls_weighting_details 'calc w=1/[\s^2^(Fo^2^)+ (0.1000P)^2^+0.0000P] where P=(Fo^2^+2Fc^2^)/3'
_refine_ls_weighting_scheme calc
_refine_ls_wR_factor_gt 0.1552
_refine_ls_wR_factor_ref 0.1604
_reflns_number_gt 3044
_reflns_number_total 3411
_reflns_threshold_expression >2sigma(I)
_cod_data_source_file ja900449y_si_008.cif
_cod_data_source_block global
_cod_original_sg_symbol_H-M 'P b c m       '
_cod_original_formula_sum 'C21 H23 Cl6 F3 N2 O3 Pt S '
_cod_database_code 4104227

loop_
_symmetry_equiv_pos_as_xyz
+X,+Y,+Z
-X,-Y,-Z
'-X,-Y,+Z+ 1/2'
'+X,+Y,-Z+ 1/2'
'+X,-Y+ 1/2,-Z'
'-X,+Y+ 1/2,+Z'
'-X,+Y+ 1/2,-Z+ 1/2'
'+X,-Y+ 1/2,+Z+ 1/2'

loop_
_atom_site_label
_atom_site_type_symbol
_atom_site_fract_x
_atom_site_fract_y
_atom_site_fract_z
_atom_site_U_iso_or_equiv
_atom_site_adp_type
_atom_site_occupancy
_atom_site_symmetry_multiplicity
_atom_site_calc_flag
_atom_site_refinement_flags
C5 C 0.0652(7) 0.5808(5) 0.1782(3) 0.0469(15) Uani 1 1 d .
C6 C 0.3051(10) 0.5583(8) 0.2500 0.062(3) Uani 1 2 d S
C10 C -0.3009(9) 0.3392(7) 0.2500 0.0411(19) Uani 1 2 d S
C12 C 0.2074(5) 0.3889(4) 0.1102(2) 0.0311(11) Uani 1 1 d .
C13 C 0.3125(6) 0.4266(6) 0.0752(3) 0.0508(17) Uani 1 1 d .
C14 C 0.3053(7) 0.4458(7) 0.0065(3) 0.061(2) Uani 1 1 d .
C15 C 0.1920(7) 0.4274(5) -0.0285(3) 0.0514(17) Uani 1 1 d .
C16 C 0.0891(7) 0.3862(5) 0.0027(3) 0.0422(14) Uani 1 1 d .
C17 C 0.0943(6) 0.3679(4) 0.0722(3) 0.0353(12) Uani 1 1 d .
C18 C 0.2560(5) 0.3096(4) 0.2114(2) 0.0291(11) Uani 1 1 d .
C19 C 0.3143(7) 0.2290(4) 0.1747(3) 0.0434(14) Uani 1 1 d .
F8 F -0.4290(5) 0.3564(5) 0.2500 0.0589(15) Uani 1 2 d S
F9 F -0.2754(5) 0.2919(4) 0.3029(3) 0.097(2) Uani 1 1 d .
N11 N 0.2054(4) 0.3803(3) 0.1829(2) 0.0287(9) Uani 1 1 d .
O6 O -0.0728(6) 0.4186(4) 0.2500 0.0397(13) Uani 1 2 d S
O7 O -0.2508(7) 0.4943(4) 0.3111(4) 0.082(2) Uani 1 1 d .
Cl20 Cl 0.6176(7) 0.1841(5) 0.0536(3) 0.221(4) Uani 1 1 d .
S2 S -0.2097(2) 0.45082(15) 0.2500 0.0407(5) Uani 1 2 d S
Cl3 Cl 0.45916(17) 0.4465(2) 0.11804(9) 0.0849(9) Uani 1 1 d .
Cl4 Cl -0.03535(18) 0.31265(16) 0.11087(8) 0.0673(6) Uani 1 1 d .
Pt1 Pt 0.12848(3) 0.48849(2) 0.2500 0.02908(17) Uani 1 2 d S
C21 C 0.678(2) 0.2500 0.0000 0.26(2) Uani 1 2 d S
H5A H 0.0495 0.6473 0.2016 0.056 Uiso 1 1 calc R
H5B H -0.0261 0.5566 0.1563 0.056 Uiso 1 1 calc R
H5C H 0.1390 0.5871 0.1390 0.056 Uiso 1 1 calc R
H6A H 0.3638 0.5361 0.2073 0.074 Uiso 1 1 d R
H6B H 0.2868 0.6316 0.2500 0.074 Uiso 1 2 d SR
H14 H 0.3846 0.4736 -0.0180 0.073 Uiso 1 1 calc R
H15 H 0.1850 0.4450 -0.0784 0.062 Uiso 1 1 calc R
H16 H 0.0075 0.3683 -0.0245 0.051 Uiso 1 1 calc R
H19A H 0.3197 0.2444 0.1212 0.052 Uiso 1 1 calc R
H19B H 0.2531 0.1689 0.1824 0.052 Uiso 1 1 calc R
H19C H 0.4122 0.2156 0.1939 0.052 Uiso 1 1 calc R
H21A H 0.7425 0.2060 -0.0292 0.311 Uiso 0.50 1 calc PR
H21B H 0.7425 0.2940 0.0292 0.311 Uiso 0.50 1 calc PR

loop_
_atom_site_aniso_label
_atom_site_aniso_U_11
_atom_site_aniso_U_22
_atom_site_aniso_U_33
_atom_site_aniso_U_23
_atom_site_aniso_U_13
_atom_site_aniso_U_12
C5 0.057(4) 0.039(3) 0.045(3) 0.021(3) -0.001(3) 0.006(3)
C6 0.047(5) 0.048(6) 0.090(8) 0.000 0.000 -0.005(5)
C10 0.043(4) 0.041(5) 0.039(4) 0.000 0.000 -0.009(4)
C12 0.043(3) 0.034(3) 0.016(2) 0.000(2) 0.004(2) 0.006(2)
C13 0.042(3) 0.087(5) 0.023(3) 0.011(3) -0.002(2) -0.008(4)
C14 0.055(4) 0.101(6) 0.026(3) 0.017(4) 0.009(3) -0.018(4)
C15 0.066(4) 0.069(5) 0.019(3) 0.005(3) -0.002(3) 0.006(4)
C16 0.050(3) 0.052(4) 0.024(3) -0.007(3) -0.007(2) -0.003(3)
C17 0.045(3) 0.044(3) 0.018(2) -0.005(2) 0.001(2) -0.008(3)
C18 0.037(3) 0.029(3) 0.021(2) 0.003(2) -0.0011(19) -0.007(2)
C19 0.065(4) 0.040(3) 0.026(3) -0.007(2) 0.002(3) 0.003(3)
F8 0.036(3) 0.073(4) 0.068(4) 0.000 0.000 -0.008(3)
F9 0.085(3) 0.082(4) 0.123(4) 0.060(3) -0.047(3) -0.038(3)
N11 0.034(2) 0.033(2) 0.019(2) -0.0006(17) 0.0041(16) -0.0029(18)
O6 0.045(3) 0.038(3) 0.037(3) 0.000 0.000 0.007(3)
O7 0.065(4) 0.079(4) 0.101(5) -0.056(3) 0.019(4) -0.005(3)
Cl20 0.412(11) 0.137(5) 0.115(4) -0.005(3) 0.001(4) -0.068(5)
S2 0.0398(10) 0.0349(11) 0.0474(12) 0.000 0.000 0.0009(9)
Cl3 0.0412(9) 0.176(3) 0.0377(10) 0.0226(13) -0.0029(6) -0.0307(13)
Cl4 0.0703(11) 0.1000(16) 0.0314(8) -0.0165(9) 0.0083(7) -0.0479(11)
Pt1 0.0373(3) 0.0259(2) 0.0240(2) 0.000 0.000 0.00109(10)
C21 0.071(11) 0.48(6) 0.23(3) 0.22(3) 0.000 0.000

loop_
_atom_type_symbol
_atom_type_description
_atom_type_scat_dispersion_real
_atom_type_scat_dispersion_imag
_atom_type_scat_source
C C 0.0033 0.0016 'International Tables Vol C Tables 4.2.6.8 and 6.1.1.4'
H H 0.0000 0.0000 'International Tables Vol C Tables 4.2.6.8 and 6.1.1.4'
Cl Cl 0.1484 0.1585 'International Tables Vol C Tables 4.2.6.8 and 6.1.1.4'
F F 0.0171 0.0103 'International Tables Vol C Tables 4.2.6.8 and 6.1.1.4'
N N 0.0061 0.0033 'International Tables Vol C Tables 4.2.6.8 and 6.1.1.4'
O O 0.0106 0.0060 'International Tables Vol C Tables 4.2.6.8 and 6.1.1.4'
Pt Pt -1.7033 8.3905 'International Tables Vol C Tables 4.2.6.8 and 6.1.1.4'
S S 0.1246 0.1234 'International Tables Vol C Tables 4.2.6.8 and 6.1.1.4'

loop_
_diffrn_radiation_wavelength
0.71073

loop_
_geom_angle_atom_site_label_1
_geom_angle_atom_site_label_2
_geom_angle_atom_site_label_3
_geom_angle
_geom_angle_site_symmetry_1
_geom_angle_site_symmetry_3
F9 C10 F9 110.0(10) . 6_556
F9 C10 F8 107.5(5) . .
F9 C10 F8 107.5(5) 6_556 .
F9 C10 S2 111.4(5) . .
F9 C10 S2 111.4(5) 6_556 .
F8 C10 S2 108.9(6) . .
C13 C12 C17 116.6(5) . .
C13 C12 N11 123.0(5) . .
C17 C12 N11 120.1(5) . .
C12 C13 C14 121.9(6) . .
C12 C13 Cl3 118.8(4) . .
C14 C13 Cl3 119.3(5) . .
C15 C14 C13 119.9(6) . .
C16 C15 C14 120.4(6) . .
C15 C16 C17 120.1(6) . .
C16 C17 C12 120.9(5) . .
C16 C17 Cl4 119.7(5) . .
C12 C17 Cl4 119.2(4) . .
N11 C18 C19 124.8(5) . .
N11 C18 C18 116.2(3) . 6_556
C19 C18 C18 119.0(3) . 6_556
C18 N11 C12 120.2(4) . .
C18 N11 Pt1 116.7(3) . .
C12 N11 Pt1 123.0(3) . .
S2 O6 Pt1 135.1(4) . .
O7 S2 O7 115.8(7) 6_556 .
O7 S2 O6 114.8(3) 6_556 .
O7 S2 O6 114.8(3) . .
O7 S2 C10 103.8(3) 6_556 .
O7 S2 C10 103.8(3) . .
O6 S2 C10 101.2(4) . .
C5 Pt1 C5 87.4(4) . 6_556
C5 Pt1 C6 87.2(3) . .
C5 Pt1 C6 87.2(3) 6_556 .
C5 Pt1 N11 173.4(2) . 6_556
C5 Pt1 N11 99.2(2) 6_556 6_556
C6 Pt1 N11 92.4(3) . 6_556
C5 Pt1 N11 99.2(2) . .
C5 Pt1 N11 173.4(2) 6_556 .
C6 Pt1 N11 92.4(3) . .
N11 Pt1 N11 74.2(2) 6_556 .
C5 Pt1 O6 90.5(2) . .
C5 Pt1 O6 90.5(2) 6_556 .
C6 Pt1 O6 176.9(3) . .
N11 Pt1 O6 90.07(16) 6_556 .
N11 Pt1 O6 90.07(16) . .
Cl20 C21 Cl20 133.5(15) . 3
Pt1 C5 H5A 109.5 . .
Pt1 C5 H5B 109.5 . .
H5A C5 H5B 109.5 . .
Pt1 C5 H5C 109.5 . .
H5A C5 H5C 109.5 . .
H5B C5 H5C 109.5 . .
Pt1 C6 H6A 109.5 . .
Pt1 C6 H6B 109.5 . .
H6A C6 H6B 112.9 . .
C15 C14 H14 120.0 . .
C13 C14 H14 120.0 . .
C16 C15 H15 119.8 . .
C14 C15 H15 119.8 . .
C15 C16 H16 119.9 . .
C17 C16 H16 119.9 . .
C18 C19 H19A 109.5 . .
C18 C19 H19B 109.5 . .
H19A C19 H19B 109.5 . .
C18 C19 H19C 109.5 . .
H19A C19 H19C 109.5 . .
H19B C19 H19C 109.5 . .
Cl20 C21 H21A 103.8 . .
Cl20 C21 H21A 103.8 3 .
Cl20 C21 H21B 103.8 . .
Cl20 C21 H21B 103.8 3 .
H21A C21 H21B 105.4 . .

loop_
_geom_bond_atom_site_label_1
_geom_bond_atom_site_label_2
_geom_bond_distance
_geom_bond_site_symmetry_2
C5 Pt1 2.050(5) .
C6 Pt1 2.057(10) .
C10 F9 1.275(7) .
C10 F9 1.275(7) 6_556
C10 F8 1.322(11) .
C10 S2 1.862(9) .
C12 C13 1.383(8) .
C12 C17 1.404(8) .
C12 N11 1.439(6) .
C13 C14 1.385(8) .
C13 Cl3 1.734(6) .
C14 C15 1.366(10) .
C15 C16 1.350(10) .
C16 C17 1.397(8) .
C17 Cl4 1.717(6) .
C18 N11 1.276(7) .
C18 C19 1.496(8) .
C18 C18 1.521(9) 6_556
N11 Pt1 2.194(4) .
O6 S2 1.464(6) .
O6 Pt1 2.277(6) .
O7 S2 1.421(7) .
Cl20 C21 1.549(10) .
S2 O7 1.421(7) 6_556
Pt1 C5 2.050(5) 6_556
Pt1 N11 2.194(4) 6_556
C21 Cl20 1.549(10) 3
C5 H5A 1.0800 .
C5 H5B 1.0800 .
C5 H5C 1.0800 .
C6 H6A 1.0800 .
C6 H6B 1.0774 .
C14 H14 1.0200 .
C15 H15 1.0200 .
C16 H16 1.0200 .
C19 H19A 1.0800 .
C19 H19B 1.0800 .
C19 H19C 1.0800 .
C21 H21A 1.0800 .
C21 H21B 1.0800 .

loop_
_geom_torsion_atom_site_label_1
_geom_torsion_atom_site_label_2
_geom_torsion_atom_site_label_3
_geom_torsion_atom_site_label_4
_geom_torsion
_geom_torsion_site_symmetry_1
_geom_torsion_site_symmetry_4
C17 C12 C13 C14 2.2(11) . .
N11 C12 C13 C14 -171.1(7) . .
C17 C12 C13 Cl3 -175.5(5) . .
N11 C12 C13 Cl3 11.3(9) . .
C12 C13 C14 C15 0.0(14) . .
Cl3 C13 C14 C15 177.7(7) . .
C13 C14 C15 C16 -3.5(13) . .
C14 C15 C16 C17 4.6(12) . .
C15 C16 C17 C12 -2.3(11) . .
C15 C16 C17 Cl4 -178.3(6) . .
C13 C12 C17 C16 -1.1(9) . .
N11 C12 C17 C16 172.4(6) . .
C13 C12 C17 Cl4 174.9(5) . .
N11 C12 C17 Cl4 -11.6(8) . .
C19 C18 N11 C12 -3.1(8) . .
C18 C18 N11 C12 176.6(3) 6_556 .
C19 C18 N11 Pt1 -179.6(4) . .
C18 C18 N11 Pt1 0.1(4) 6_556 .
C13 C12 N11 C18 -86.4(7) . .
C17 C12 N11 C18 100.6(6) . .
C13 C12 N11 Pt1 89.8(6) . .
C17 C12 N11 Pt1 -83.2(6) . .
Pt1 O6 S2 O7 68.9(4) . 6_556
Pt1 O6 S2 O7 -68.9(4) . .
Pt1 O6 S2 C10 180.0 . .
F9 C10 S2 O7 -179.1(7) . 6_556
F9 C10 S2 O7 57.6(8) 6_556 6_556
F8 C10 S2 O7 -60.8(4) . 6_556
F9 C10 S2 O7 -57.6(8) . .
F9 C10 S2 O7 179.1(7) 6_556 .
F8 C10 S2 O7 60.8(4) . .
F9 C10 S2 O6 61.6(6) . .
F9 C10 S2 O6 -61.6(6) 6_556 .
F8 C10 S2 O6 180.0 . .
C18 N11 Pt1 C5 179.3(4) . .
C12 N11 Pt1 C5 2.9(4) . .
C18 N11 Pt1 C5 5(2) . 6_556
C12 N11 Pt1 C5 -171.2(18) . 6_556
C18 N11 Pt1 C6 91.7(4) . .
C12 N11 Pt1 C6 -84.7(4) . .
C18 N11 Pt1 N11 -0.1(4) . 6_556
C12 N11 Pt1 N11 -176.5(3) . 6_556
C18 N11 Pt1 O6 -90.2(4) . .
C12 N11 Pt1 O6 93.5(4) . .
S2 O6 Pt1 C5 -43.7(2) . .
S2 O6 Pt1 C5 43.7(2) . 6_556
S2 O6 Pt1 C6 0.0 . .
S2 O6 Pt1 N11 142.89(11) . 6_556
S2 O6 Pt1 N11 -142.89(11) . .
